data_7223358
loop_
_publ_author_name
'Hidalgo, Paulina I.'
'Leal, Sergio'
'Jim\'enez, Claudio A.'
'V\"ohringer-Martinez, Esteban'
'Herrera, B\'arbara'
'Pas\'an, Jorge'
'Ruiz-P\'erez, Catalina'
'Bruce, Duncan W.'

_publ_section_title
;
 Extending the halogen-bonded supramolecular synthon concept to
 1,3,4-oxadiazole derivatives
;
_journal_issue 1
_journal_name_full CrystEngComm
_journal_page_first 42
_journal_paper_doi 10.1039/C5CE02154E
_journal_volume 18
_journal_year 2016
_chemical_formula_sum 'C25 H21 F3 I3 N3 O2'
_chemical_formula_weight 833.15
_chemical_name_systematic
;
 ?
;
_space_group_crystal_system triclinic
_space_group_IT_number 2
_space_group_name_Hall '-P 1'
_space_group_name_H-M_alt 'P -1'
_symmetry_space_group_name_Hall '-P 1'
_symmetry_space_group_name_H-M 'P -1'
_atom_sites_solution_hydrogens geom
_audit_creation_method SHELXL-97
_audit_update_record
;
2015-07-01 deposited with the CCDC.
2015-11-13 downloaded from the CCDC.
;
_cell_angle_alpha 114.273(6)
_cell_angle_beta 98.513(5)
_cell_angle_gamma 100.445(5)
_cell_formula_units_Z 2
_cell_length_a 9.0898(5)
_cell_length_b 12.7927(8)
_cell_length_c 13.8531(7)
_cell_measurement_reflns_used 6104
_cell_measurement_temperature 293(2)
_cell_measurement_theta_max 73.1000
_cell_measurement_theta_min 3.5190
_cell_volume 1398.93(17)
_computing_cell_refinement
;
CrysAlisPro, Agilent Technologies,
Version 1.171.36.24 (release 03-12-2012 CrysAlis171 .NET)
(compiled Dec  3 2012,18:21:49)
;
_computing_data_collection
;
CrysAlisPro, Agilent Technologies,
Version 1.171.36.24 (release 03-12-2012 CrysAlis171 .NET)
(compiled Dec  3 2012,18:21:49)
;
_computing_data_reduction
;
CrysAlisPro, Agilent Technologies,
Version 1.171.36.24 (release 03-12-2012 CrysAlis171 .NET)
(compiled Dec  3 2012,18:21:49)
;
_computing_structure_refinement 'SHELXL-2013 (Sheldrick, 2013)'
_computing_structure_solution 'SHELXS-2013 (Sheldrick, 2013)'
_diffrn_ambient_temperature 293(2)
_diffrn_detector_area_resol_mean 10.5953
_diffrn_measured_fraction_theta_full 0.999
_diffrn_measured_fraction_theta_max 0.971
_diffrn_measurement_device_type 'SuperNova, Dual, Cu at zero, Atlas'
_diffrn_radiation_monochromator mirror
_diffrn_radiation_source 'SuperNova (Cu) X-ray Source'
_diffrn_radiation_type 'Cu K\a'
_diffrn_radiation_wavelength 1.54184
_diffrn_reflns_av_R_equivalents 0.0964
_diffrn_reflns_av_unetI/netI 0.0775
_diffrn_reflns_laue_measured_fraction_full 0.999
_diffrn_reflns_laue_measured_fraction_max 0.971
_diffrn_reflns_limit_h_max 10
_diffrn_reflns_limit_h_min -11
_diffrn_reflns_limit_k_max 15
_diffrn_reflns_limit_k_min -15
_diffrn_reflns_limit_l_max 17
_diffrn_reflns_limit_l_min -15
_diffrn_reflns_number 12194
_diffrn_reflns_point_group_measured_fraction_full 0.999
_diffrn_reflns_point_group_measured_fraction_max 0.971
_diffrn_reflns_theta_full 67.684
_diffrn_reflns_theta_max 73.064
_diffrn_reflns_theta_min 3.613
_exptl_absorpt_coefficient_mu 26.732
_exptl_absorpt_correction_T_max 0.651
_exptl_absorpt_correction_T_min 0.012
_exptl_absorpt_correction_type gaussian
_exptl_absorpt_process_details
;
CrysAlisPro, Agilent Technologies,
Version 1.171.36.24 (release 03-12-2012 CrysAlis171 .NET)
(compiled Dec  3 2012,18:21:49)
Numerical absorption correction based on gaussian integration over
            a multifaceted crystal model
;
_exptl_crystal_colour colourless
_exptl_crystal_density_diffrn 1.978
_exptl_crystal_description prism
_exptl_crystal_F_000 788
_exptl_crystal_size_max 0.5390
_exptl_crystal_size_mid 0.3859
_exptl_crystal_size_min 0.1508
_refine_diff_density_max 2.147
_refine_diff_density_min -1.940
_refine_diff_density_rms 0.324
_refine_ls_extinction_method none
_refine_ls_goodness_of_fit_ref 1.037
_refine_ls_hydrogen_treatment constr
_refine_ls_matrix_type full
_refine_ls_number_parameters 325
_refine_ls_number_reflns 5430
_refine_ls_number_restraints 0
_refine_ls_restrained_S_all 1.037
_refine_ls_R_factor_all 0.0940
_refine_ls_R_factor_gt 0.0822
_refine_ls_shift/su_max 0.000
_refine_ls_shift/su_mean 0.000
_refine_ls_structure_factor_coef Fsqd
_refine_ls_weighting_details 'w=1/[\s^2^(Fo^2^)+(0.2000P)^2^] where P=(Fo^2^+2Fc^2^)/3'
_refine_ls_weighting_scheme calc
_refine_ls_wR_factor_gt 0.2240
_refine_ls_wR_factor_ref 0.2568
_reflns_Friedel_coverage 0.000
_reflns_number_gt 4405
_reflns_number_total 5430
_reflns_threshold_expression 'I > 2\s(I)'
_cod_data_source_file c5ce02154e2.cif
_cod_data_source_block compound_1
_cod_depositor_comments 'Adding full bibliography for 7223353--7223358.cif.'
_cod_original_cell_volume 1398.93(15)
_cod_database_code 7223358
_shelx_space_group_comment
;
The symmetry employed for this shelxl refinement is uniquely defined
by the following loop, which should always be used as a source of
symmetry information in preference to the above space-group names.
They are only intended as comments.
;

loop_
_space_group_symop_operation_xyz
'x, y, z'
'-x, -y, -z'

loop_
_atom_site_label
_atom_site_type_symbol
_atom_site_fract_x
_atom_site_fract_y
_atom_site_fract_z
_atom_site_U_iso_or_equiv
_atom_site_adp_type
_atom_site_occupancy
_atom_site_site_symmetry_order
_atom_site_calc_flag
_atom_site_refinement_flags_posn
_atom_site_refinement_flags_adp
C1 C 0.7694(9) 0.2230(8) 0.2958(7) 0.0490(18) Uani 1 1 d . .
C2 C 0.7167(10) 0.2856(8) 0.3860(8) 0.0502(18) Uani 1 1 d . .
C3 C 0.6362(10) 0.2330(8) 0.4365(7) 0.0489(17) Uani 1 1 d . .
C4 C 0.6095(9) 0.1136(8) 0.3981(7) 0.0471(17) Uani 1 1 d . .
C5 C 0.6569(9) 0.0442(7) 0.3088(7) 0.0475(17) Uani 1 1 d . .
C6 C 0.7374(10) 0.1006(8) 0.2597(7) 0.0486(17) Uani 1 1 d . .
C7 C 0.8624(13) 0.4713(12) -0.1293(9) 0.068(3) Uani 1 1 d . .
H7 H 0.8808 0.4103 -0.1880 0.081 Uiso 1 1 calc R U
C8 C 0.7759(11) 0.4409(9) -0.0656(8) 0.056(2) Uani 1 1 d . .
H8 H 0.7412 0.3618 -0.0797 0.067 Uiso 1 1 calc R U
C9 C 0.7424(9) 0.5306(8) 0.0193(7) 0.0467(17) Uani 1 1 d . .
C10 C 0.8003(12) 0.6476(9) 0.0386(8) 0.057(2) Uani 1 1 d . .
H10 H 0.7818 0.7103 0.0958 0.068 Uiso 1 1 calc R U
C11 C 0.8855(12) 0.6683(10) -0.0291(9) 0.060(2) Uani 1 1 d . .
H11 H 0.9212 0.7465 -0.0172 0.072 Uiso 1 1 calc R U
C12 C 0.6498(9) 0.5051(8) 0.0893(6) 0.0440(16) Uani 1 1 d . .
C13 C 0.5209(9) 0.4044(8) 0.1525(7) 0.0467(17) Uani 1 1 d . .
C14 C 0.4458(10) 0.2992(9) 0.1614(7) 0.0506(19) Uani 1 1 d . .
C15 C 0.4426(12) 0.1846(8) 0.0853(8) 0.056(2) Uani 1 1 d . .
H15 H 0.4857 0.1747 0.0264 0.068 Uiso 1 1 calc R U
C16 C 0.3753(14) 0.0854(9) 0.0976(9) 0.063(2) Uani 1 1 d . .
H16 H 0.3752 0.0094 0.0484 0.075 Uiso 1 1 calc R U
C17 C 0.3080(11) 0.1026(9) 0.1850(8) 0.058(2) Uani 1 1 d . .
C18 C 0.3060(12) 0.2173(9) 0.2603(8) 0.057(2) Uani 1 1 d . .
H18 H 0.2589 0.2273 0.3175 0.069 Uiso 1 1 calc R U
C19 C 0.3751(12) 0.3137(9) 0.2470(8) 0.057(2) Uani 1 1 d . .
H19 H 0.3746 0.3897 0.2959 0.069 Uiso 1 1 calc R U
C20 C 0.1836(12) 0.0123(9) 0.2836(8) 0.058(2) Uani 1 1 d . .
H20A H 0.0916 0.0399 0.2779 0.070 Uiso 1 1 calc R U
H20B H 0.2575 0.0696 0.3515 0.070 Uiso 1 1 calc R U
C21 C 0.1436(13) -0.1096(10) 0.2815(9) 0.062(2) Uani 1 1 d . .
H21A H 0.0698 -0.1660 0.2132 0.075 Uiso 1 1 calc R U
H21B H 0.2360 -0.1371 0.2853 0.075 Uiso 1 1 calc R U
C22 C 0.0755(11) -0.1050(10) 0.3766(8) 0.057(2) Uani 1 1 d . .
H22A H -0.0091 -0.0683 0.3774 0.069 Uiso 1 1 calc R U
H22B H 0.1538 -0.0550 0.4444 0.069 Uiso 1 1 calc R U
C23 C 0.0163(11) -0.2264(9) 0.3723(8) 0.055(2) Uani 1 1 d . .
H23A H -0.0605 -0.2768 0.3038 0.066 Uiso 1 1 calc R U
H23B H 0.1014 -0.2625 0.3725 0.066 Uiso 1 1 calc R U
C24 C -0.0540(13) -0.2240(10) 0.4646(9) 0.063(2) Uani 1 1 d . .
H24A H -0.1400 -0.1889 0.4641 0.076 Uiso 1 1 calc R U
H24B H 0.0223 -0.1736 0.5333 0.076 Uiso 1 1 calc R U
C25 C -0.1104(15) -0.3457(11) 0.4582(10) 0.070(3) Uani 1 1 d . .
H25A H -0.1544 -0.3385 0.5188 0.105 Uiso 1 1 calc R U
H25B H -0.0254 -0.3801 0.4608 0.105 Uiso 1 1 calc R U
H25C H -0.1874 -0.3958 0.3910 0.105 Uiso 1 1 calc R U
F1 F 0.7445(9) 0.4044(5) 0.4221(6) 0.0725(17) Uani 1 1 d . .
F2 F 0.5303(8) 0.0584(5) 0.4466(5) 0.0655(14) Uani 1 1 d . .
F3 F 0.7878(9) 0.0362(6) 0.1733(5) 0.0703(15) Uani 1 1 d . .
I1 I 0.89782(7) 0.30918(6) 0.22244(5) 0.0594(3) Uani 1 1 d . .
I2 I 0.56281(8) 0.33423(6) 0.57438(5) 0.0621(3) Uani 1 1 d . .
I3 I 0.61506(8) -0.14042(5) 0.25410(6) 0.0630(3) Uani 1 1 d . .
N1 N 0.9203(10) 0.5826(9) -0.1111(7) 0.064(2) Uani 1 1 d . .
N2 N 0.6170(9) 0.5821(7) 0.1732(6) 0.0529(16) Uani 1 1 d . .
N3 N 0.5298(9) 0.5158(7) 0.2139(6) 0.0515(16) Uani 1 1 d . .
O1 O 0.5955(7) 0.3920(5) 0.0718(5) 0.0485(12) Uani 1 1 d . .
O2 O 0.2484(11) 0.0001(7) 0.1926(6) 0.0702(19) Uani 1 1 d . .

loop_
_atom_site_aniso_label
_atom_site_aniso_U_11
_atom_site_aniso_U_22
_atom_site_aniso_U_33
_atom_site_aniso_U_23
_atom_site_aniso_U_13
_atom_site_aniso_U_12
C1 0.051(4) 0.057(5) 0.055(4) 0.038(4) 0.022(3) 0.012(3)
C2 0.056(4) 0.042(4) 0.059(5) 0.027(4) 0.025(4) 0.010(3)
C3 0.061(4) 0.047(5) 0.045(4) 0.020(4) 0.029(3) 0.020(4)
C4 0.050(4) 0.056(5) 0.043(4) 0.028(4) 0.018(3) 0.015(3)
C5 0.052(4) 0.036(4) 0.052(4) 0.018(3) 0.014(3) 0.011(3)
C6 0.059(4) 0.054(5) 0.040(4) 0.024(4) 0.021(3) 0.017(4)
C7 0.065(5) 0.086(8) 0.060(6) 0.036(6) 0.028(4) 0.021(5)
C8 0.061(5) 0.056(5) 0.050(4) 0.023(4) 0.020(4) 0.007(4)
C9 0.048(4) 0.050(5) 0.043(4) 0.022(4) 0.011(3) 0.011(3)
C10 0.065(5) 0.053(5) 0.060(5) 0.028(4) 0.028(4) 0.018(4)
C11 0.065(5) 0.063(6) 0.069(6) 0.043(5) 0.031(4) 0.009(4)
C12 0.045(3) 0.045(4) 0.042(4) 0.019(3) 0.011(3) 0.014(3)
C13 0.052(4) 0.055(5) 0.045(4) 0.030(4) 0.019(3) 0.017(3)
C14 0.054(4) 0.058(5) 0.051(4) 0.030(4) 0.018(3) 0.024(4)
C15 0.074(5) 0.040(4) 0.058(5) 0.025(4) 0.028(4) 0.005(4)
C16 0.084(6) 0.049(5) 0.059(5) 0.027(4) 0.029(5) 0.012(5)
C17 0.060(5) 0.050(5) 0.055(5) 0.021(4) 0.012(4) 0.002(4)
C18 0.069(5) 0.056(5) 0.054(5) 0.025(4) 0.032(4) 0.020(4)
C19 0.074(5) 0.056(5) 0.058(5) 0.031(4) 0.038(4) 0.024(4)
C20 0.070(5) 0.052(5) 0.061(5) 0.028(4) 0.034(4) 0.014(4)
C21 0.069(5) 0.053(5) 0.062(5) 0.027(5) 0.024(4) 0.001(4)
C22 0.059(4) 0.062(6) 0.061(5) 0.035(5) 0.023(4) 0.015(4)
C23 0.062(5) 0.053(5) 0.053(5) 0.024(4) 0.023(4) 0.013(4)
C24 0.068(5) 0.059(6) 0.070(6) 0.035(5) 0.026(4) 0.012(4)
C25 0.079(6) 0.071(7) 0.078(7) 0.050(6) 0.027(5) 0.014(5)
F1 0.099(4) 0.045(3) 0.087(4) 0.032(3) 0.052(4) 0.020(3)
F2 0.088(4) 0.055(3) 0.072(3) 0.038(3) 0.046(3) 0.017(3)
F3 0.093(4) 0.066(4) 0.061(3) 0.027(3) 0.045(3) 0.026(3)
I1 0.0606(4) 0.0700(5) 0.0648(4) 0.0423(3) 0.0299(3) 0.0164(3)
I2 0.0743(4) 0.0582(4) 0.0615(4) 0.0260(3) 0.0367(3) 0.0215(3)
I3 0.0723(4) 0.0455(4) 0.0704(5) 0.0240(3) 0.0250(3) 0.0129(3)
N1 0.067(4) 0.081(6) 0.059(5) 0.041(4) 0.029(4) 0.021(4)
N2 0.063(4) 0.051(4) 0.050(4) 0.025(3) 0.027(3) 0.011(3)
N3 0.065(4) 0.047(4) 0.052(4) 0.026(3) 0.028(3) 0.014(3)
O1 0.052(3) 0.050(3) 0.054(3) 0.030(3) 0.021(2) 0.014(2)
O2 0.099(5) 0.055(4) 0.064(4) 0.032(3) 0.039(4) 0.011(4)

loop_
_atom_type_symbol
_atom_type_description
_atom_type_scat_dispersion_real
_atom_type_scat_dispersion_imag
_atom_type_scat_source
C C 0.0181 0.0091 'International Tables Vol C Tables 4.2.6.8 and 6.1.1.4'
H H 0.0000 0.0000 'International Tables Vol C Tables 4.2.6.8 and 6.1.1.4'
F F 0.0727 0.0534 'International Tables Vol C Tables 4.2.6.8 and 6.1.1.4'
I I -0.3257 6.8362 'International Tables Vol C Tables 4.2.6.8 and 6.1.1.4'
N N 0.0311 0.0180 'International Tables Vol C Tables 4.2.6.8 and 6.1.1.4'
O O 0.0492 0.0322 'International Tables Vol C Tables 4.2.6.8 and 6.1.1.4'

loop_
_geom_angle_atom_site_label_1
_geom_angle_atom_site_label_2
_geom_angle_atom_site_label_3
_geom_angle
C2 C1 C6 116.0(7)
C2 C1 I1 121.8(7)
C6 C1 I1 122.1(6)
F1 C2 C3 119.3(8)
F1 C2 C1 117.4(8)
C3 C2 C1 123.3(8)
C4 C3 C2 118.0(8)
C4 C3 I2 120.8(6)
C2 C3 I2 121.1(7)
F2 C4 C3 119.6(8)
F2 C4 C5 117.7(8)
C3 C4 C5 122.7(8)
C6 C5 C4 117.5(8)
C6 C5 I3 121.3(7)
C4 C5 I3 121.1(7)
F3 C6 C5 119.4(8)
F3 C6 C1 118.1(8)
C5 C6 C1 122.4(8)
N1 C7 C8 123.7(11)
C9 C8 C7 118.6(10)
C8 C9 C10 118.4(9)
C8 C9 C12 121.7(8)
C10 C9 C12 119.8(8)
C11 C10 C9 118.3(9)
N1 C11 C10 124.1(10)
N2 C12 O1 113.2(8)
N2 C12 C9 126.8(8)
O1 C12 C9 120.0(7)
N3 C13 O1 111.7(8)
N3 C13 C14 128.7(8)
O1 C13 C14 119.5(8)
C19 C14 C15 119.8(9)
C19 C14 C13 118.9(9)
C15 C14 C13 121.3(8)
C16 C15 C14 120.4(9)
C17 C16 C15 118.5(10)
O2 C17 C16 114.6(9)
O2 C17 C18 123.8(9)
C16 C17 C18 121.7(9)
C19 C18 C17 118.5(9)
C18 C19 C14 121.0(10)
O2 C20 C21 107.4(8)
C22 C21 C20 111.2(9)
C21 C22 C23 113.9(9)
C24 C23 C22 114.7(9)
C23 C24 C25 113.3(10)
C7 N1 C11 116.7(9)
C12 N2 N3 105.7(8)
C13 N3 N2 106.5(7)
C12 O1 C13 102.9(7)
C17 O2 C20 117.3(8)

loop_
_geom_bond_atom_site_label_1
_geom_bond_atom_site_label_2
_geom_bond_distance
C1 C2 1.388(13)
C1 C6 1.391(13)
C1 I1 2.101(8)
C2 F1 1.350(11)
C2 C3 1.356(12)
C3 C4 1.354(13)
C3 I2 2.104(8)
C4 F2 1.349(10)
C4 C5 1.378(13)
C5 C6 1.371(13)
C5 I3 2.101(8)
C6 F3 1.345(10)
C7 N1 1.328(16)
C7 C8 1.386(14)
C8 C9 1.384(14)
C9 C10 1.390(13)
C9 C12 1.469(12)
C10 C11 1.376(13)
C11 N1 1.343(15)
C12 N2 1.295(12)
C12 O1 1.346(11)
C13 N3 1.304(12)
C13 O1 1.361(10)
C13 C14 1.457(13)
C14 C19 1.394(13)
C14 C15 1.402(14)
C15 C16 1.393(13)
C16 C17 1.392(15)
C17 O2 1.377(12)
C17 C18 1.414(15)
C18 C19 1.374(14)
C20 O2 1.432(12)
C20 C21 1.523(14)
C21 C22 1.521(13)
C22 C23 1.522(14)
C23 C24 1.504(14)
C24 C25 1.509(15)
N2 N3 1.395(10)
